data_5910291
loop_
_publ_author_name
'Wyckoff, R. W. G.'

_publ_section_title
;
Pages 469-471 from the Structure of Crystals, vol. 3 by Wyckoff R W G. 
published by Interscience Publishers, Inc. in 1951 
;
_journal_name_full 'The Structure of Crystals'
_journal_page_first 469
_journal_page_last 469
_journal_volume 3
_journal_year 1951
_chemical_formula_structural KB5O8
_chemical_formula_sum 'B5 K O8'
_chemical_name_systematic 'anhydrous potassium pentaborate'
_space_group_IT_number 61
_symmetry_cell_setting orthorhombic
_symmetry_Int_Tables_number 61
_symmetry_space_group_name_Hall '-P 2ac 2ab'
_symmetry_space_group_name_H-M 'P b c a'
_audit_creation_date 2006-15-11
_audit_creation_method
;
Pages 469-471 from the Structure of Crystals, vol. 3 by Wyckoff R W G. 
published by Interscience Publishers, Inc. in 1951 
;
_audit_update_record 'created by Girish Upreti, Portland State University'
_cell_angle_alpha 90
_cell_angle_beta 90
_cell_angle_gamma 90
_cell_length_a 7.42
_cell_length_b 11.69
_cell_length_c 14.72
_cell_volume 1276.810
_cod_original_formula_sum 'K B5 O8'
_cod_database_code 5910291

loop_
_symmetry_equiv_pos_as_xyz
x,y,z
x+1/2,-y+1/2,-z
-x,y+1/2,-z+1/2
-x+1/2,-y,z+1/2
-x,-y,-z
-x+1/2,y+1/2,z
x,-y+1/2,z+1/2
x+1/2,y,-z+1/2

loop_
_atom_site_fract_x
_atom_site_fract_y
_atom_site_fract_z
_atom_site_label
0.05900 0.29000 0.12100 K1
0.44100 0.79000 0.12100 K2
0.05900 0.21000 0.62100 K3
0.55900 0.29000 0.37900 K4
-0.05900 -0.29000 -0.12100 K5
-0.44100 -0.79000 -0.12100 K6
-0.05900 -0.21000 -0.62100 K7
-0.55900 -0.29000 -0.37900 K8
0.31700 0.02800 0.03300 O1
0.18300 0.52800 0.03300 O2
0.31700 0.47200 0.53300 O3
0.81700 0.02800 0.46700 O4
-0.31700 -0.02800 -0.03300 O5
-0.18300 -0.52800 -0.03300 O6
-0.31700 -0.47200 -0.53300 O7
-0.81700 -0.02800 -0.46700 O8
0.44000 0.21100 0.07800 O9
0.06000 0.71100 0.07800 O10
0.44000 0.28900 0.57800 O11
0.94000 0.21100 0.42200 O12
-0.44000 -0.21100 -0.07800 O13
-0.06000 -0.71100 -0.07800 O14
-0.44000 -0.28900 -0.57800 O15
-0.94000 -0.21100 -0.42200 O16
0.65300 0.21300 0.20400 O17
-0.15300 0.71300 0.20400 O18
0.65300 0.28700 0.70400 O19
1.15300 0.21300 0.29600 O20
-0.65300 -0.21300 -0.20400 O21
0.15300 -0.71300 -0.20400 O22
-0.65300 -0.28700 -0.70400 O23
-1.15300 -0.21300 -0.29600 O24
0.44300 0.37000 0.16700 O25
0.05700 0.87000 0.16700 O26
0.44300 0.13000 0.66700 O27
0.94300 0.37000 0.33300 O28
-0.44300 -0.37000 -0.16700 O29
-0.05700 -0.87000 -0.16700 O30
-0.44300 -0.13000 -0.66700 O31
-0.94300 -0.37000 -0.33300 O32
0.69700 0.32800 0.06200 O33
-0.19700 0.82800 0.06200 O34
0.69700 0.17200 0.56200 O35
1.19700 0.32800 0.43800 O36
-0.69700 -0.32800 -0.06200 O37
0.19700 -0.82800 -0.06200 O38
-0.69700 -0.17200 -0.56200 O39
-1.19700 -0.32800 -0.43800 O40
0.09000 0.06300 0.19200 O41
0.41000 0.56300 0.19200 O42
0.09000 0.43700 0.69200 O43
0.59000 0.06300 0.30800 O44
-0.09000 -0.06300 -0.19200 O45
-0.41000 -0.56300 -0.19200 O46
-0.09000 -0.43700 -0.69200 O47
-0.59000 -0.06300 -0.30800 O48
0.49300 0.04200 0.16700 O49
0.00700 0.54200 0.16700 O50
0.49300 0.45800 0.66700 O51
0.99300 0.04200 0.33300 O52
-0.49300 -0.04200 -0.16700 O53
-0.00700 -0.54200 -0.16700 O54
-0.49300 -0.45800 -0.66700 O55
-0.99300 -0.04200 -0.33300 O56
0.91700 0.02000 0.09200 O57
-0.41700 0.52000 0.09200 O58
0.91700 0.48000 0.59200 O59
1.41700 0.02000 0.40800 O60
-0.91700 -0.02000 -0.09200 O61
0.41700 -0.52000 -0.09200 O62
-0.91700 -0.48000 -0.59200 O63
-1.41700 -0.02000 -0.40800 O64
0.56000 0.29000 0.13000 B1
-0.06000 0.79000 0.13000 B2
0.56000 0.21000 0.63000 B3
1.06000 0.29000 0.37000 B4
-0.56000 -0.29000 -0.13000 B5
0.06000 -0.79000 -0.13000 B6
-0.56000 -0.21000 -0.63000 B7
-1.06000 -0.29000 -0.37000 B8
0.44700 0.09200 0.08300 B9
0.05300 0.59200 0.08300 B10
0.44700 0.40800 0.58300 B11
0.94700 0.09200 0.41700 B12
-0.44700 -0.09200 -0.08300 B9
-0.05300 -0.59200 -0.08300 B10
-0.44700 -0.40800 -0.58300 B11
-0.94700 -0.09200 -0.41700 B12
0.46700 0.49200 0.15300 B13
0.03300 0.99200 0.15300 B14
0.46700 0.00800 0.65300 B15
0.96700 0.49200 0.34700 B16
-0.46700 -0.49200 -0.15300 B17
-0.03300 -0.99200 -0.15300 B18
-0.46700 -0.00800 -0.65300 B19
-0.96700 -0.49200 -0.34700 B20
0.67700 0.43700 0.04700 B21
-0.16700 0.93700 0.04700 B22
0.67700 0.06300 0.54700 B23
1.17700 0.43700 0.45300 B24
-0.67700 -0.43700 -0.04700 B25
0.16700 -0.93700 -0.04700 B26
-0.67700 -0.06300 -0.54700 B27
-1.17700 -0.43700 -0.45300 B28
0.55600 0.10000 0.21300 B29
-0.05600 0.60000 0.21300 B30
0.55600 0.40000 0.71300 B31
1.05600 0.10000 0.28700 B32
-0.55600 -0.10000 -0.21300 B33
0.05600 -0.60000 -0.21300 B34
-0.55600 -0.40000 -0.71300 B35
-1.05600 -0.10000 -0.28700 B36
